data_4020195
loop_
_publ_author_name
'Perumal Rajakumar'
'Manickam Dhanasekaran'
'Subramaniyan Selvam'
'Paduthapillai Gopal Aravindan'
'Devadasan Velmurugan'

_journal_name_full 'Journal of Organic Chemistry'
_journal_page_first 3267
_journal_page_last 3270
_journal_paper_doi 10.1021/jo047922v
_journal_volume 70
_journal_year 2005
_chemical_formula_moiety 'C18 H20 S4'
_chemical_formula_sum 'C18 H20 S4'
_chemical_formula_weight 364.58
_chemical_name_common thiacyclophanes
_space_group_IT_number 14
_symmetry_cell_setting monoclinic
_symmetry_space_group_name_Hall '-P 2yn'
_symmetry_space_group_name_H-M 'P 1 21/n 1'
_cell_angle_alpha 90.00
_cell_angle_beta 108.56(2)
_cell_angle_gamma 90.00
_cell_formula_units_Z 2
_cell_length_a 11.6920(10)
_cell_length_b 5.268(3)
_cell_length_c 15.011(4)
_cell_measurement_temperature 293(2)
_cell_volume 876.5(6)
_diffrn_ambient_temperature 293(2)
_exptl_crystal_density_diffrn 1.381
_cod_original_sg_symbol_H-M 'P 21/n'
_cod_database_code 4020195

loop_
_symmetry_equiv_pos_as_xyz
'x, y, z'
'-x+1/2, y+1/2, -z+1/2'
'-x, -y, -z'
'x-1/2, -y-1/2, z-1/2'

loop_
_atom_site_label
_atom_site_type_symbol
_atom_site_fract_x
_atom_site_fract_y
_atom_site_fract_z
_atom_site_U_iso_or_equiv
_atom_site_adp_type
_atom_site_occupancy
_atom_site_calc_flag
_atom_site_refinement_flags
_atom_site_disorder_assembly
_atom_site_disorder_group
C1 C 1.19120(19) 0.0012(6) 0.01698(17) 0.0476(6) Uani 1 d . . .
H1 H 1.1257 -0.1074 0.0075 0.057 Uiso 1 calc R . .
C2 C 1.21742(18) 0.1738(5) 0.09027(16) 0.0443(6) Uani 1 d . . .
C3 C 1.3153(2) 0.3358(7) 0.10317(18) 0.0542(7) Uani 1 d . . .
H3 H 1.3340 0.4538 0.1518 0.065 Uiso 1 calc R . .
C4 C 1.3849(2) 0.3226(7) 0.04430(19) 0.0593(8) Uani 1 d . . .
H4 H 1.4506 0.4307 0.0539 0.071 Uiso 1 calc R . .
C5 C 1.3576(2) 0.1498(7) -0.02873(18) 0.0545(7) Uani 1 d . . .
H5 H 1.4045 0.1438 -0.0684 0.065 Uiso 1 calc R . .
C6 C 1.26135(19) -0.0134(6) -0.04325(16) 0.0485(6) Uani 1 d . . .
C7 C 1.1461(2) 0.1800(6) 0.15789(18) 0.0514(6) Uani 1 d . . .
H7A H 1.2013 0.1806 0.2217 0.062 Uiso 1 calc R . .
H7B H 1.0970 0.0280 0.1497 0.062 Uiso 1 calc R . .
C8 C 0.9856(2) 0.4032(6) 0.23376(19) 0.0534(6) Uani 1 d . . .
H8A H 1.0511 0.3904 0.2926 0.064 Uiso 1 calc R . .
H8B H 0.9384 0.5516 0.2379 0.064 Uiso 1 calc R . .
C9 C 0.7645(2) 0.2088(7) 0.1193(2) 0.0645(8) Uani 1 d . . .
H9A H 0.6931 0.2314 0.1381 0.077 Uiso 1 calc R . .
H9B H 0.7814 0.3694 0.0945 0.077 Uiso 1 calc R . .
S1 S 1.04998(6) 0.45531(15) 0.14031(5) 0.0558(3) Uani 1 d . . .
S2 S 0.89114(5) 0.12713(16) 0.22251(4) 0.0512(3) Uani 1 d . . .

loop_
_atom_site_aniso_label
_atom_site_aniso_U_11
_atom_site_aniso_U_22
_atom_site_aniso_U_33
_atom_site_aniso_U_23
_atom_site_aniso_U_13
_atom_site_aniso_U_12
C1 0.0416(10) 0.0511(15) 0.0508(12) -0.0005(13) 0.0157(9) 0.0010(10)
C2 0.0458(10) 0.0490(14) 0.0405(11) 0.0058(11) 0.0172(8) 0.0040(10)
C3 0.0591(13) 0.0606(18) 0.0421(12) -0.0024(13) 0.0151(10) -0.0093(12)
C4 0.0490(11) 0.077(2) 0.0547(14) -0.0017(15) 0.0204(10) -0.0151(12)
C5 0.0455(11) 0.074(2) 0.0479(13) 0.0110(14) 0.0205(9) 0.0083(11)
C6 0.0460(11) 0.0558(16) 0.0425(11) 0.0011(12) 0.0121(9) 0.0130(10)
C7 0.0609(12) 0.0512(15) 0.0510(13) 0.0082(13) 0.0304(10) 0.0031(11)
C8 0.0671(14) 0.0473(14) 0.0542(14) -0.0090(14) 0.0313(11) -0.0035(12)
C9 0.0585(13) 0.074(2) 0.0585(15) -0.0125(17) 0.0147(11) 0.0202(14)
S1 0.0689(4) 0.0445(5) 0.0646(5) 0.0067(3) 0.0363(3) 0.0020(3)
S2 0.0595(4) 0.0548(5) 0.0422(4) 0.0009(3) 0.0204(3) -0.0037(3)

loop_
_geom_bond_atom_site_label_1
_geom_bond_atom_site_label_2
_geom_bond_distance
_geom_bond_site_symmetry_2
_geom_bond_publ_flag
C1 C2 1.384(4) . ?
C1 C6 1.403(3) . ?
C2 C3 1.391(4) . ?
C2 C7 1.505(3) . ?
C3 C4 1.381(4) . ?
C4 C5 1.382(4) . ?
C5 C6 1.377(4) . ?
C6 C9 1.495(4) 3_755 ?
C7 S1 1.802(3) . ?
C8 S2 1.801(3) . ?
C8 S1 1.812(3) . ?
C9 C6 1.495(4) 3_755 ?
C9 S2 1.821(3) . ?
